data_7106193
loop_
_publ_author_name
'Annika Stute'
'Gerald Kehr'
'Roland Frohlich'
'Gerhard Erker'

_publ_section_title
;
 Chemistry of a geminal frustrated Lewis pair featuring electron
 withdrawing C6F5 substituents at both phosphorus and boron
;
_journal_name_full Chem.Commun.
_journal_page_first 4288
_journal_paper_doi 10.1039/c1cc10241a
_journal_volume 47
_journal_year 2011
_chemical_formula_sum 'C35.75 H14.5 B Cl1.5 F20 N O P'
_chemical_formula_weight 948.94
_chemical_name_systematic
;
?
;
_space_group_IT_number 15
_symmetry_cell_setting monoclinic
_symmetry_space_group_name_Hall '-C 2yc'
_symmetry_space_group_name_H-M 'C 1 2/c 1'
_atom_sites_solution_hydrogens geom
_atom_sites_solution_primary direct
_atom_sites_solution_secondary difmap
_audit_creation_method SHELXL-97
_cell_angle_alpha 90.00
_cell_angle_beta 92.683(3)
_cell_angle_gamma 90.00
_cell_formula_units_Z 8
_cell_length_a 24.3493(10)
_cell_length_b 8.8572(2)
_cell_length_c 34.2513(11)
_cell_measurement_reflns_used 6365
_cell_measurement_temperature 223(2)
_cell_measurement_theta_max 68.25
_cell_measurement_theta_min 0.88
_cell_volume 7378.8(4)
_computing_cell_refinement 'Collect (Nonius B.V., 1998)'
_computing_data_collection 'Collect (Nonius B.V., 1998)'
_computing_data_reduction 'Denzo-SMN (Otwinowski & Minor, 1997)'
_computing_molecular_graphics 'XP (BrukerAXS, 2000)'
_computing_publication_material 'SHELXL-97 (Sheldrick, 1997)'
_computing_structure_refinement 'SHELXL-97 (Sheldrick, 1997)'
_computing_structure_solution 'SHELXS-97 (Sheldrick, 1990)'
_diffrn_ambient_temperature 223(2)
_diffrn_measured_fraction_theta_full 0.966
_diffrn_measured_fraction_theta_max 0.966
_diffrn_measurement_device_type 'Nonius KappaCCD APEXII'
_diffrn_measurement_method '\w and \f scans'
_diffrn_radiation_monochromator graphite
_diffrn_radiation_source 'fine-focus sealed tube'
_diffrn_radiation_type CuK\a
_diffrn_radiation_wavelength 1.54178
_diffrn_reflns_av_R_equivalents 0.063
_diffrn_reflns_av_sigmaI/netI 0.0305
_diffrn_reflns_limit_h_max 28
_diffrn_reflns_limit_h_min -28
_diffrn_reflns_limit_k_max 10
_diffrn_reflns_limit_k_min -8
_diffrn_reflns_limit_l_max 40
_diffrn_reflns_limit_l_min -40
_diffrn_reflns_number 31219
_diffrn_reflns_theta_full 67.30
_diffrn_reflns_theta_max 67.30
_diffrn_reflns_theta_min 4.56
_exptl_absorpt_coefficient_mu 2.921
_exptl_absorpt_correction_T_max 0.8677
_exptl_absorpt_correction_T_min 0.3879
_exptl_absorpt_correction_type multi-scan
_exptl_absorpt_process_details 'Denzo (otwinowski, Borek, Majewski & Minor, 2003)'
_exptl_crystal_colour colourless
_exptl_crystal_density_diffrn 1.708
_exptl_crystal_density_method 'not measured'
_exptl_crystal_description needle
_exptl_crystal_F_000 3756
_exptl_crystal_size_max 0.40
_exptl_crystal_size_mid 0.07
_exptl_crystal_size_min 0.05
_refine_diff_density_max 0.825
_refine_diff_density_min -0.478
_refine_diff_density_rms 0.071
_refine_ls_extinction_method none
_refine_ls_goodness_of_fit_ref 1.029
_refine_ls_hydrogen_treatment constr
_refine_ls_matrix_type full
_refine_ls_number_parameters 561
_refine_ls_number_reflns 6421
_refine_ls_number_restraints 18
_refine_ls_restrained_S_all 1.054
_refine_ls_R_factor_all 0.0857
_refine_ls_R_factor_gt 0.0687
_refine_ls_shift/su_max 0.000
_refine_ls_shift/su_mean 0.000
_refine_ls_structure_factor_coef Fsqd
_refine_ls_weighting_details 'calc w=1/[\s^2^(Fo^2^)+(0.1006P)^2^+21.8876P] where P=(Fo^2^+2Fc^2^)/3'
_refine_ls_weighting_scheme calc
_refine_ls_wR_factor_gt 0.1846
_refine_ls_wR_factor_ref 0.2020
_reflns_number_gt 5002
_reflns_number_total 6421
_reflns_threshold_expression >2sigma(I)
_cod_data_source_file c1cc10241a.txt
_cod_data_source_block erk5558
_cod_original_sg_symbol_H-M C2/c
_cod_original_formula_sum 'C35.75 H14.50 B Cl1.50 F20 N O P'
_cod_database_code 7106193

loop_
_symmetry_equiv_pos_as_xyz
'x, y, z'
'-x, y, -z+1/2'
'x+1/2, y+1/2, z'
'-x+1/2, y+1/2, -z+1/2'
'-x, -y, -z'
'x, -y, z-1/2'
'-x+1/2, -y+1/2, -z'
'x+1/2, -y+1/2, z-1/2'

loop_
_atom_site_label
_atom_site_type_symbol
_atom_site_fract_x
_atom_site_fract_y
_atom_site_fract_z
_atom_site_U_iso_or_equiv
_atom_site_adp_type
_atom_site_occupancy
_atom_site_symmetry_multiplicity
_atom_site_calc_flag
_atom_site_refinement_flags
_atom_site_disorder_assembly
_atom_site_disorder_group
P1 P 0.35425(4) 0.08921(11) 0.12365(3) 0.0453(3) Uani 1 1 d . . .
B1 B 0.27909(18) -0.0895(5) 0.15681(11) 0.0435(9) Uani 1 1 d . . .
O1 O 0.33901(14) -0.0895(4) 0.05908(8) 0.0702(9) Uani 1 1 d . . .
N1 N 0.28738(13) -0.1376(3) 0.11305(8) 0.0453(7) Uani 1 1 d . . .
C01 C 0.32393(17) -0.0667(4) 0.09179(10) 0.0506(9) Uani 1 1 d . . .
C1 C 0.30191(16) 0.0898(4) 0.15863(11) 0.0474(9) Uani 1 1 d . . .
H1 H 0.2717 0.1445 0.1444 0.057 Uiso 1 1 calc R . .
C2 C 0.30636(19) 0.1751(5) 0.19742(12) 0.0568(10) Uani 1 1 d . . .
H2A H 0.3314 0.1198 0.2155 0.068 Uiso 1 1 calc R . .
H2B H 0.2701 0.1763 0.2087 0.068 Uiso 1 1 calc R . .
C3 C 0.3268(2) 0.3375(5) 0.19434(14) 0.0723(13) Uani 1 1 d . . .
H3A H 0.3635 0.3377 0.1844 0.108 Uiso 1 1 calc R . .
H3B H 0.3277 0.3843 0.2200 0.108 Uiso 1 1 calc R . .
H3C H 0.3022 0.3938 0.1767 0.108 Uiso 1 1 calc R . .
C4 C 0.25614(16) -0.2593(4) 0.09466(10) 0.0469(9) Uani 1 1 d . . .
C5 C 0.24721(17) -0.3909(4) 0.11486(11) 0.0526(9) Uani 1 1 d . . .
H5 H 0.2631 -0.4034 0.1402 0.063 Uiso 1 1 calc R . .
C6 C 0.21522(18) -0.5041(5) 0.09832(13) 0.0574(10) Uani 1 1 d . . .
H6 H 0.2094 -0.5930 0.1125 0.069 Uiso 1 1 calc R . .
C7 C 0.19131(16) -0.4889(5) 0.06073(12) 0.0562(10) Uani 1 1 d . . .
C8 C 0.19987(18) -0.3570(5) 0.04098(12) 0.0588(10) Uani 1 1 d . . .
H8 H 0.1839 -0.3448 0.0157 0.071 Uiso 1 1 calc R . .
C9 C 0.23158(17) -0.2410(5) 0.05740(11) 0.0548(10) Uani 1 1 d . . .
H9 H 0.2364 -0.1508 0.0435 0.066 Uiso 1 1 calc R . .
C10 C 0.1578(2) -0.6153(6) 0.04218(16) 0.0737(13) Uani 1 1 d . . .
H10A H 0.1384 -0.5786 0.0186 0.111 Uiso 1 1 calc R . .
H10B H 0.1313 -0.6510 0.0604 0.111 Uiso 1 1 calc R . .
H10C H 0.1819 -0.6975 0.0356 0.111 Uiso 1 1 calc R . .
C11 C 0.42449(17) 0.0322(5) 0.13557(12) 0.0577(10) Uani 1 1 d . . .
C12 C 0.44860(17) 0.0125(5) 0.17252(12) 0.0575(10) Uani 1 1 d . . .
F12 F 0.41973(10) 0.0441(3) 0.20371(7) 0.0708(7) Uani 1 1 d . . .
C13 C 0.5011(2) -0.0385(6) 0.17889(15) 0.0701(12) Uani 1 1 d . . .
F13 F 0.52227(13) -0.0586(4) 0.21494(9) 0.0981(10) Uani 1 1 d . . .
C14 C 0.5317(2) -0.0705(8) 0.14836(18) 0.0915(18) Uani 1 1 d . . .
F14 F 0.58401(15) -0.1158(6) 0.15408(13) 0.1398(17) Uani 1 1 d . . .
C15 C 0.5108(2) -0.0512(10) 0.11159(18) 0.110(2) Uani 1 1 d . . .
F15 F 0.54139(17) -0.0809(9) 0.08084(13) 0.195(3) Uani 1 1 d . . .
C16 C 0.4581(2) -0.0005(8) 0.10501(15) 0.0893(18) Uani 1 1 d . . .
F16 F 0.44031(13) 0.0259(6) 0.06811(8) 0.1293(17) Uani 1 1 d . . .
C21 C 0.35870(16) 0.2579(4) 0.09450(10) 0.0474(9) Uani 1 1 d . . .
C22 C 0.39986(18) 0.3653(5) 0.10009(12) 0.0586(10) Uani 1 1 d . . .
F22 F 0.43703(11) 0.3501(3) 0.12994(8) 0.0750(7) Uani 1 1 d . . .
C23 C 0.4041(2) 0.4881(5) 0.07565(15) 0.0689(13) Uani 1 1 d . . .
F23 F 0.44458(14) 0.5876(4) 0.08213(11) 0.0999(11) Uani 1 1 d . . .
C24 C 0.3661(2) 0.5040(5) 0.04460(14) 0.0702(13) Uani 1 1 d . . .
F24 F 0.37139(16) 0.6204(4) 0.02028(10) 0.1039(11) Uani 1 1 d . . .
C25 C 0.3253(2) 0.4028(5) 0.03856(12) 0.0611(11) Uani 1 1 d . . .
F25 F 0.28903(12) 0.4205(3) 0.00812(7) 0.0806(8) Uani 1 1 d . . .
C26 C 0.32098(17) 0.2827(5) 0.06337(11) 0.0530(10) Uani 1 1 d . . .
F26 F 0.27851(10) 0.1893(3) 0.05745(7) 0.0662(7) Uani 1 1 d . . .
C31 C 0.31863(16) -0.1860(4) 0.18852(10) 0.0451(8) Uani 1 1 d . . .
C32 C 0.31237(17) -0.1715(4) 0.22872(11) 0.0500(9) Uani 1 1 d . . .
F32 F 0.27027(10) -0.0897(3) 0.24163(6) 0.0593(6) Uani 1 1 d . . .
C33 C 0.34665(19) -0.2366(5) 0.25705(11) 0.0607(11) Uani 1 1 d . . .
F33 F 0.33635(13) -0.2193(4) 0.29504(7) 0.0834(9) Uani 1 1 d . . .
C34 C 0.3908(2) -0.3191(5) 0.24624(14) 0.0666(13) Uani 1 1 d . . .
F34 F 0.42551(13) -0.3815(4) 0.27349(9) 0.0946(10) Uani 1 1 d . . .
C35 C 0.39980(17) -0.3376(5) 0.20738(14) 0.0608(11) Uani 1 1 d . . .
F35 F 0.44294(12) -0.4175(3) 0.19594(10) 0.0855(9) Uani 1 1 d . . .
C36 C 0.36357(16) -0.2734(4) 0.17970(11) 0.0507(9) Uani 1 1 d . . .
F36 F 0.37524(10) -0.3009(3) 0.14219(7) 0.0656(6) Uani 1 1 d . . .
C41 C 0.21260(16) -0.1033(4) 0.16321(10) 0.0473(9) Uani 1 1 d . . .
C42 C 0.18735(17) -0.2133(5) 0.18541(11) 0.0559(10) Uani 1 1 d . . .
F42 F 0.21757(10) -0.3187(3) 0.20504(7) 0.0667(7) Uani 1 1 d . . .
C43 C 0.1314(2) -0.2284(6) 0.18826(14) 0.0701(13) Uani 1 1 d . . .
F43 F 0.11110(13) -0.3380(5) 0.21058(10) 0.1029(11) Uani 1 1 d . . .
C44 C 0.0969(2) -0.1345(7) 0.16762(18) 0.0812(15) Uani 1 1 d . . .
F44 F 0.04242(12) -0.1490(5) 0.16977(13) 0.1235(14) Uani 1 1 d . . .
C45 C 0.1185(2) -0.0262(6) 0.14460(16) 0.0755(14) Uani 1 1 d . . .
F45 F 0.08535(14) 0.0671(4) 0.12317(13) 0.1155(13) Uani 1 1 d . . .
C46 C 0.17466(18) -0.0134(5) 0.14271(13) 0.0587(11) Uani 1 1 d . . .
F46 F 0.19255(12) 0.0930(3) 0.11794(9) 0.0810(8) Uani 1 1 d . . .
C100 C 0.4701(6) -0.2112(18) -0.0181(4) 0.163(5) Uani 0.75 1 d PU . .
H10D H 0.4753 -0.1017 -0.0197 0.195 Uiso 0.75 1 calc PR . .
H10E H 0.4386 -0.2295 -0.0020 0.195 Uiso 0.75 1 calc PR . .
Cl1 Cl 0.45464(18) -0.2775(6) -0.06376(14) 0.1996(18) Uani 0.75 1 d PU . .
Cl2 Cl 0.52554(18) -0.2865(7) 0.00402(13) 0.215(2) Uani 0.75 1 d PU . .

loop_
_atom_site_aniso_label
_atom_site_aniso_U_11
_atom_site_aniso_U_22
_atom_site_aniso_U_33
_atom_site_aniso_U_23
_atom_site_aniso_U_13
_atom_site_aniso_U_12
P1 0.0504(5) 0.0517(5) 0.0335(5) -0.0004(4) -0.0003(4) -0.0004(4)
B1 0.052(2) 0.044(2) 0.0338(19) -0.0012(17) -0.0032(17) -0.0029(18)
O1 0.093(2) 0.080(2) 0.0394(15) -0.0131(14) 0.0134(14) -0.0108(17)
N1 0.0603(19) 0.0437(16) 0.0314(14) -0.0009(12) -0.0033(13) 0.0020(14)
C01 0.066(2) 0.051(2) 0.0353(19) -0.0022(16) -0.0010(17) 0.0018(19)
C1 0.055(2) 0.047(2) 0.0406(19) -0.0008(16) 0.0049(16) -0.0004(17)
C2 0.071(3) 0.055(2) 0.045(2) -0.0077(18) 0.0078(19) -0.005(2)
C3 0.105(4) 0.054(3) 0.059(3) -0.012(2) 0.015(3) -0.013(2)
C4 0.058(2) 0.046(2) 0.0364(18) -0.0064(15) -0.0032(16) 0.0044(17)
C5 0.068(3) 0.047(2) 0.042(2) -0.0025(16) -0.0051(18) 0.0036(19)
C6 0.068(3) 0.046(2) 0.058(2) -0.0054(18) 0.002(2) 0.0009(19)
C7 0.051(2) 0.060(3) 0.057(2) -0.018(2) 0.0000(18) 0.0049(19)
C8 0.061(2) 0.071(3) 0.043(2) -0.010(2) -0.0073(18) 0.003(2)
C9 0.067(3) 0.056(2) 0.041(2) -0.0037(18) -0.0066(18) 0.004(2)
C10 0.062(3) 0.078(3) 0.081(3) -0.030(3) -0.002(2) -0.005(2)
C11 0.056(2) 0.066(3) 0.050(2) -0.002(2) -0.0034(18) 0.002(2)
C12 0.059(2) 0.058(2) 0.055(2) -0.0043(19) -0.0049(19) -0.002(2)
F12 0.0649(15) 0.1009(19) 0.0458(13) -0.0038(13) -0.0045(11) -0.0079(14)
C13 0.066(3) 0.069(3) 0.073(3) 0.001(2) -0.019(2) 0.006(2)
F13 0.084(2) 0.125(3) 0.082(2) 0.0136(19) -0.0294(16) 0.0041(19)
C14 0.068(3) 0.119(5) 0.086(4) -0.021(3) -0.014(3) 0.032(3)
F14 0.081(2) 0.194(4) 0.141(3) -0.044(3) -0.028(2) 0.065(3)
C15 0.075(4) 0.176(7) 0.078(4) -0.039(4) 0.005(3) 0.045(4)
F15 0.095(3) 0.391(9) 0.101(3) -0.080(4) 0.011(2) 0.093(4)
C16 0.069(3) 0.143(5) 0.055(3) -0.020(3) 0.002(2) 0.029(3)
F16 0.077(2) 0.262(5) 0.0489(16) -0.024(2) 0.0045(14) 0.040(3)
C21 0.053(2) 0.053(2) 0.0365(18) 0.0002(16) 0.0058(16) -0.0028(17)
C22 0.063(2) 0.069(3) 0.045(2) -0.0025(19) 0.0078(19) -0.009(2)
F22 0.0664(16) 0.0919(19) 0.0661(16) -0.0044(14) -0.0041(13) -0.0254(14)
C23 0.074(3) 0.065(3) 0.071(3) -0.003(2) 0.032(2) -0.016(2)
F23 0.102(2) 0.088(2) 0.113(3) -0.0016(18) 0.0373(19) -0.0394(18)
C24 0.095(4) 0.061(3) 0.057(3) 0.014(2) 0.029(3) 0.011(3)
F24 0.141(3) 0.079(2) 0.095(2) 0.0386(17) 0.046(2) 0.0102(19)
C25 0.076(3) 0.064(3) 0.044(2) 0.0044(19) 0.015(2) 0.015(2)
F25 0.100(2) 0.0909(19) 0.0507(14) 0.0161(13) 0.0028(14) 0.0346(16)
C26 0.062(2) 0.058(2) 0.0389(19) -0.0016(17) 0.0042(17) 0.007(2)
F26 0.0654(15) 0.0745(16) 0.0571(14) 0.0035(12) -0.0152(11) -0.0033(13)
C31 0.053(2) 0.0422(19) 0.0396(18) 0.0013(15) -0.0048(16) -0.0086(16)
C32 0.057(2) 0.052(2) 0.0404(19) 0.0038(16) -0.0065(17) -0.0132(18)
F32 0.0706(15) 0.0702(15) 0.0372(11) -0.0047(10) 0.0030(10) -0.0077(12)
C33 0.071(3) 0.068(3) 0.041(2) 0.0123(19) -0.0126(19) -0.021(2)
F33 0.100(2) 0.108(2) 0.0405(13) 0.0165(13) -0.0162(13) -0.0273(17)
C34 0.069(3) 0.062(3) 0.065(3) 0.021(2) -0.030(2) -0.016(2)
F34 0.093(2) 0.099(2) 0.088(2) 0.0366(17) -0.0430(17) -0.0049(17)
C35 0.052(2) 0.053(2) 0.075(3) 0.006(2) -0.017(2) 0.0001(19)
F35 0.0664(17) 0.0767(18) 0.111(2) 0.0044(16) -0.0185(16) 0.0144(14)
C36 0.054(2) 0.050(2) 0.047(2) -0.0001(17) -0.0040(17) -0.0033(18)
F36 0.0676(15) 0.0700(15) 0.0593(14) -0.0057(12) 0.0019(11) 0.0157(12)
C41 0.051(2) 0.052(2) 0.0382(18) -0.0093(16) -0.0018(15) -0.0009(17)
C42 0.054(2) 0.069(3) 0.045(2) -0.0077(19) -0.0005(17) -0.011(2)
F42 0.0658(15) 0.0742(16) 0.0591(14) 0.0176(12) -0.0066(12) -0.0188(13)
C43 0.061(3) 0.091(3) 0.058(3) -0.015(2) 0.001(2) -0.018(3)
F43 0.0770(19) 0.144(3) 0.089(2) 0.010(2) 0.0130(16) -0.048(2)
C44 0.048(3) 0.101(4) 0.094(4) -0.029(3) -0.002(3) -0.016(3)
F44 0.0455(16) 0.168(4) 0.156(3) -0.033(3) -0.0050(18) -0.0082(19)
C45 0.058(3) 0.079(3) 0.087(3) -0.023(3) -0.025(3) 0.011(3)
F45 0.077(2) 0.107(3) 0.157(3) -0.012(2) -0.049(2) 0.0213(18)
C46 0.065(3) 0.051(2) 0.059(2) -0.009(2) -0.015(2) 0.004(2)
F46 0.0816(18) 0.0704(17) 0.0875(19) 0.0179(15) -0.0319(15) 0.0012(14)
C100 0.153(8) 0.185(9) 0.155(8) -0.004(7) 0.057(7) -0.034(7)
Cl1 0.176(3) 0.217(4) 0.207(4) -0.073(3) 0.019(3) -0.037(3)
Cl2 0.163(3) 0.311(6) 0.174(3) -0.083(4) 0.030(3) -0.022(3)

loop_
_atom_type_symbol
_atom_type_description
_atom_type_scat_dispersion_real
_atom_type_scat_dispersion_imag
_atom_type_scat_source
C C 0.0181 0.0091 'International Tables Vol C Tables 4.2.6.8 and 6.1.1.4'
H H 0.0000 0.0000 'International Tables Vol C Tables 4.2.6.8 and 6.1.1.4'
B B 0.0090 0.0039 'International Tables Vol C Tables 4.2.6.8 and 6.1.1.4'
N N 0.0311 0.0180 'International Tables Vol C Tables 4.2.6.8 and 6.1.1.4'
O O 0.0492 0.0322 'International Tables Vol C Tables 4.2.6.8 and 6.1.1.4'
F F 0.0727 0.0534 'International Tables Vol C Tables 4.2.6.8 and 6.1.1.4'
P P 0.2955 0.4335 'International Tables Vol C Tables 4.2.6.8 and 6.1.1.4'
Cl Cl 0.3639 0.7018 'International Tables Vol C Tables 4.2.6.8 and 6.1.1.4'

loop_
_geom_angle_atom_site_label_1
_geom_angle_atom_site_label_2
_geom_angle_atom_site_label_3
_geom_angle
_geom_angle_site_symmetry_1
_geom_angle_site_symmetry_3
_geom_angle_publ_flag
C1 P1 C21 115.56(18) . . ?
C1 P1 C11 122.97(19) . . ?
C21 P1 C11 105.98(19) . . ?
C1 P1 C01 96.76(18) . . ?
C21 P1 C01 108.55(17) . . ?
C11 P1 C01 105.42(19) . . ?
N1 B1 C41 106.0(3) . . ?
N1 B1 C31 112.8(3) . . ?
C41 B1 C31 114.8(3) . . ?
N1 B1 C1 103.5(3) . . ?
C41 B1 C1 112.9(3) . . ?
C31 B1 C1 106.4(3) . . ?
C01 N1 C4 117.6(3) . . ?
C01 N1 B1 120.6(3) . . ?
C4 N1 B1 121.7(3) . . ?
O1 C01 N1 131.7(4) . . ?
O1 C01 P1 121.9(3) . . ?
N1 C01 P1 106.4(3) . . ?
C2 C1 B1 120.6(3) . . ?
C2 C1 P1 124.1(3) . . ?
B1 C1 P1 102.5(2) . . ?
C2 C1 H1 102.0 . . ?
B1 C1 H1 102.0 . . ?
P1 C1 H1 102.0 . . ?
C1 C2 C3 114.6(3) . . ?
C1 C2 H2A 108.6 . . ?
C3 C2 H2A 108.6 . . ?
C1 C2 H2B 108.6 . . ?
C3 C2 H2B 108.6 . . ?
H2A C2 H2B 107.6 . . ?
C2 C3 H3A 109.5 . . ?
C2 C3 H3B 109.5 . . ?
H3A C3 H3B 109.5 . . ?
C2 C3 H3C 109.5 . . ?
H3A C3 H3C 109.5 . . ?
H3B C3 H3C 109.5 . . ?
C5 C4 C9 119.2(4) . . ?
C5 C4 N1 120.3(3) . . ?
C9 C4 N1 120.4(3) . . ?
C6 C5 C4 120.6(4) . . ?
C6 C5 H5 119.7 . . ?
C4 C5 H5 119.7 . . ?
C5 C6 C7 120.9(4) . . ?
C5 C6 H6 119.6 . . ?
C7 C6 H6 119.6 . . ?
C8 C7 C6 118.2(4) . . ?
C8 C7 C10 121.1(4) . . ?
C6 C7 C10 120.7(4) . . ?
C7 C8 C9 121.7(4) . . ?
C7 C8 H8 119.2 . . ?
C9 C8 H8 119.2 . . ?
C8 C9 C4 119.4(4) . . ?
C8 C9 H9 120.3 . . ?
C4 C9 H9 120.3 . . ?
C7 C10 H10A 109.5 . . ?
C7 C10 H10B 109.5 . . ?
H10A C10 H10B 109.5 . . ?
C7 C10 H10C 109.5 . . ?
H10A C10 H10C 109.5 . . ?
H10B C10 H10C 109.5 . . ?
C12 C11 C16 115.1(4) . . ?
C12 C11 P1 126.7(3) . . ?
C16 C11 P1 118.1(3) . . ?
F12 C12 C13 117.8(4) . . ?
F12 C12 C11 119.3(4) . . ?
C13 C12 C11 122.9(4) . . ?
F13 C13 C14 119.4(4) . . ?
F13 C13 C12 120.9(5) . . ?
C14 C13 C12 119.7(5) . . ?
F14 C14 C13 120.5(5) . . ?
F14 C14 C15 119.3(5) . . ?
C13 C14 C15 120.1(5) . . ?
F15 C15 C14 120.6(5) . . ?
F15 C15 C16 119.0(5) . . ?
C14 C15 C16 120.4(5) . . ?
F16 C16 C15 118.2(5) . . ?
F16 C16 C11 120.0(4) . . ?
C15 C16 C11 121.7(5) . . ?
C22 C21 C26 116.3(4) . . ?
C22 C21 P1 123.6(3) . . ?
C26 C21 P1 120.0(3) . . ?
F22 C22 C23 118.3(4) . . ?
F22 C22 C21 119.6(4) . . ?
C23 C22 C21 122.1(4) . . ?
F23 C23 C22 119.8(5) . . ?
F23 C23 C24 121.6(4) . . ?
C22 C23 C24 118.7(4) . . ?
F24 C24 C25 120.7(5) . . ?
F24 C24 C23 118.5(5) . . ?
C25 C24 C23 120.8(4) . . ?
F25 C25 C24 119.7(4) . . ?
F25 C25 C26 120.4(4) . . ?
C24 C25 C26 120.0(4) . . ?
F26 C26 C25 118.0(4) . . ?
F26 C26 C21 119.9(4) . . ?
C25 C26 C21 122.1(4) . . ?
C36 C31 C32 112.9(3) . . ?
C36 C31 B1 125.9(3) . . ?
C32 C31 B1 120.8(3) . . ?
F32 C32 C33 116.1(4) . . ?
F32 C32 C31 119.5(3) . . ?
C33 C32 C31 124.4(4) . . ?
F33 C33 C34 120.5(4) . . ?
F33 C33 C32 120.0(5) . . ?
C34 C33 C32 119.5(4) . . ?
F34 C34 C33 120.5(5) . . ?
F34 C34 C35 120.1(5) . . ?
C33 C34 C35 119.4(4) . . ?
F35 C35 C34 120.7(4) . . ?
F35 C35 C36 119.9(4) . . ?
C34 C35 C36 119.4(4) . . ?
F36 C36 C35 114.9(4) . . ?
F36 C36 C31 120.8(3) . . ?
C35 C36 C31 124.3(4) . . ?
C46 C41 C42 112.1(4) . . ?
C46 C41 B1 121.7(4) . . ?
C42 C41 B1 125.8(3) . . ?
F42 C42 C43 114.6(4) . . ?
F42 C42 C41 120.7(4) . . ?
C43 C42 C41 124.7(4) . . ?
F43 C43 C44 120.1(5) . . ?
F43 C43 C42 120.2(5) . . ?
C44 C43 C42 119.7(5) . . ?
F44 C44 C43 120.3(6) . . ?
F44 C44 C45 120.7(6) . . ?
C43 C44 C45 119.0(4) . . ?
F45 C45 C44 120.6(5) . . ?
F45 C45 C46 119.6(5) . . ?
C44 C45 C46 119.8(5) . . ?
F46 C46 C45 115.9(4) . . ?
F46 C46 C41 119.4(4) . . ?
C45 C46 C41 124.7(5) . . ?
Cl2 C100 Cl1 115.1(9) . . ?
Cl2 C100 H10D 108.5 . . ?
Cl1 C100 H10D 108.5 . . ?
Cl2 C100 H10E 108.5 . . ?
Cl1 C100 H10E 108.5 . . ?
H10D C100 H10E 107.5 . . ?

loop_
_geom_bond_atom_site_label_1
_geom_bond_atom_site_label_2
_geom_bond_distance
_geom_bond_site_symmetry_2
_geom_bond_publ_flag
P1 C1 1.790(4) . ?
P1 C21 1.803(4) . ?
P1 C11 1.811(4) . ?
P1 C01 1.889(4) . ?
B1 N1 1.580(5) . ?
B1 C41 1.648(6) . ?
B1 C31 1.655(5) . ?
B1 C1 1.683(6) . ?
O1 C01 1.212(5) . ?
N1 C01 1.333(5) . ?
N1 C4 1.446(5) . ?
C1 C2 1.528(5) . ?
C1 H1 0.9900 . ?
C2 C3 1.528(6) . ?
C2 H2A 0.9800 . ?
C2 H2B 0.9800 . ?
C3 H3A 0.9700 . ?
C3 H3B 0.9700 . ?
C3 H3C 0.9700 . ?
C4 C5 1.378(5) . ?
C4 C9 1.393(5) . ?
C5 C6 1.376(6) . ?
C5 H5 0.9400 . ?
C6 C7 1.395(6) . ?
C6 H6 0.9400 . ?
C7 C8 1.370(6) . ?
C7 C10 1.509(6) . ?
C8 C9 1.389(6) . ?
C8 H8 0.9400 . ?
C9 H9 0.9400 . ?
C10 H10A 0.9700 . ?
C10 H10B 0.9700 . ?
C10 H10C 0.9700 . ?
C11 C12 1.381(6) . ?
C11 C16 1.388(6) . ?
C12 F12 1.335(5) . ?
C12 C13 1.364(6) . ?
C13 F13 1.328(5) . ?
C13 C14 1.343(8) . ?
C14 F14 1.340(6) . ?
C14 C15 1.347(8) . ?
C15 F15 1.344(7) . ?
C15 C16 1.370(7) . ?
C16 F16 1.337(6) . ?
C21 C22 1.389(6) . ?
C21 C26 1.392(5) . ?
C22 F22 1.340(5) . ?
C22 C23 1.379(6) . ?
C23 F23 1.332(5) . ?
C23 C24 1.384(7) . ?
C24 F24 1.336(5) . ?
C24 C25 1.346(7) . ?
C25 F25 1.344(5) . ?
C25 C26 1.369(6) . ?
C26 F26 1.333(5) . ?
C31 C36 1.385(6) . ?
C31 C32 1.398(5) . ?
C32 F32 1.347(5) . ?
C32 C33 1.377(6) . ?
C33 F33 1.346(5) . ?
C33 C34 1.365(7) . ?
C34 F34 1.348(5) . ?
C34 C35 1.369(7) . ?
C35 F35 1.341(5) . ?
C35 C36 1.386(6) . ?
C36 F36 1.351(5) . ?
C41 C46 1.386(6) . ?
C41 C42 1.396(6) . ?
C42 F42 1.349(5) . ?
C42 C43 1.376(6) . ?
C43 F43 1.344(6) . ?
C43 C44 1.358(8) . ?
C44 F44 1.337(6) . ?
C44 C45 1.363(8) . ?
C45 F45 1.348(6) . ?
C45 C46 1.377(7) . ?
C46 F46 1.354(5) . ?
C100 Cl2 1.658(15) . ?
C100 Cl1 1.695(14) . ?
C100 H10D 0.9800 . ?
C100 H10E 0.9800 . ?

loop_
_geom_torsion_atom_site_label_1
_geom_torsion_atom_site_label_2
_geom_torsion_atom_site_label_3
_geom_torsion_atom_site_label_4
_geom_torsion
_geom_torsion_site_symmetry_1
_geom_torsion_site_symmetry_2
_geom_torsion_site_symmetry_3
_geom_torsion_site_symmetry_4
_geom_torsion_publ_flag
C41 B1 N1 C01 142.0(3) . . . . ?
C31 B1 N1 C01 -91.6(4) . . . . ?
C1 B1 N1 C01 22.9(4) . . . . ?
C41 B1 N1 C4 -38.2(4) . . . . ?
C31 B1 N1 C4 88.2(4) . . . . ?
C1 B1 N1 C4 -157.3(3) . . . . ?
C4 N1 C01 O1 -4.4(7) . . . . ?
B1 N1 C01 O1 175.4(4) . . . . ?
C4 N1 C01 P1 177.4(3) . . . . ?
B1 N1 C01 P1 -2.8(4) . . . . ?
C1 P1 C01 O1 164.7(4) . . . . ?
C21 P1 C01 O1 44.8(4) . . . . ?
C11 P1 C01 O1 -68.3(4) . . . . ?
C1 P1 C01 N1 -16.8(3) . . . . ?
C21 P1 C01 N1 -136.7(3) . . . . ?
C11 P1 C01 N1 110.1(3) . . . . ?
N1 B1 C1 C2 -174.0(3) . . . . ?
C41 B1 C1 C2 71.8(4) . . . . ?
C31 B1 C1 C2 -55.0(5) . . . . ?
N1 B1 C1 P1 -31.1(3) . . . . ?
C41 B1 C1 P1 -145.3(3) . . . . ?
C31 B1 C1 P1 87.9(3) . . . . ?
C21 P1 C1 C2 -76.6(4) . . . . ?
C11 P1 C1 C2 55.8(4) . . . . ?
C01 P1 C1 C2 169.1(3) . . . . ?
C21 P1 C1 B1 142.3(2) . . . . ?
C11 P1 C1 B1 -85.4(3) . . . . ?
C01 P1 C1 B1 27.9(3) . . . . ?
B1 C1 C2 C3 -179.0(4) . . . . ?
P1 C1 C2 C3 46.3(5) . . . . ?
C01 N1 C4 C5 137.5(4) . . . . ?
B1 N1 C4 C5 -42.3(5) . . . . ?
C01 N1 C4 C9 -47.0(5) . . . . ?
B1 N1 C4 C9 133.2(4) . . . . ?
C9 C4 C5 C6 1.1(6) . . . . ?
N1 C4 C5 C6 176.7(4) . . . . ?
C4 C5 C6 C7 0.3(6) . . . . ?
C5 C6 C7 C8 -1.0(6) . . . . ?
C5 C6 C7 C10 178.0(4) . . . . ?
C6 C7 C8 C9 0.3(6) . . . . ?
C10 C7 C8 C9 -178.7(4) . . . . ?
C7 C8 C9 C4 1.0(6) . . . . ?
C5 C4 C9 C8 -1.7(6) . . . . ?
N1 C4 C9 C8 -177.3(4) . . . . ?
C1 P1 C11 C12 -13.7(5) . . . . ?
C21 P1 C11 C12 122.4(4) . . . . ?
C01 P1 C11 C12 -122.6(4) . . . . ?
C1 P1 C11 C16 164.1(4) . . . . ?
C21 P1 C11 C16 -59.8(5) . . . . ?
C01 P1 C11 C16 55.2(5) . . . . ?
C16 C11 C12 F12 178.7(5) . . . . ?
P1 C11 C12 F12 -3.4(6) . . . . ?
C16 C11 C12 C13 -1.4(7) . . . . ?
P1 C11 C12 C13 176.4(4) . . . . ?
F12 C12 C13 F13 1.2(7) . . . . ?
C11 C12 C13 F13 -178.6(4) . . . . ?
F12 C12 C13 C14 -179.5(5) . . . . ?
C11 C12 C13 C14 0.6(8) . . . . ?
F13 C13 C14 F14 -3.0(9) . . . . ?
C12 C13 C14 F14 177.7(5) . . . . ?
F13 C13 C14 C15 179.8(6) . . . . ?
C12 C13 C14 C15 0.5(10) . . . . ?
F14 C14 C15 F15 1.8(12) . . . . ?
C13 C14 C15 F15 179.1(7) . . . . ?
F14 C14 C15 C16 -178.0(7) . . . . ?
C13 C14 C15 C16 -0.7(12) . . . . ?
F15 C15 C16 F16 -3.9(12) . . . . ?
C14 C15 C16 F16 175.8(7) . . . . ?
F15 C15 C16 C11 -180.0(7) . . . . ?
C14 C15 C16 C11 -0.2(12) . . . . ?
C12 C11 C16 F16 -174.8(5) . . . . ?
P1 C11 C16 F16 7.2(8) . . . . ?
C12 C11 C16 C15 1.2(9) . . . . ?
P1 C11 C16 C15 -176.8(6) . . . . ?
C1 P1 C21 C22 105.4(4) . . . . ?
C11 P1 C21 C22 -34.5(4) . . . . ?
C01 P1 C21 C22 -147.3(3) . . . . ?
C1 P1 C21 C26 -77.5(4) . . . . ?
C11 P1 C21 C26 142.6(3) . . . . ?
C01 P1 C21 C26 29.8(4) . . . . ?
C26 C21 C22 F22 178.8(4) . . . . ?
P1 C21 C22 F22 -4.0(6) . . . . ?
C26 C21 C22 C23 -1.6(6) . . . . ?
P1 C21 C22 C23 175.6(3) . . . . ?
F22 C22 C23 F23 0.0(6) . . . . ?
C21 C22 C23 F23 -179.6(4) . . . . ?
F22 C22 C23 C24 179.6(4) . . . . ?
C21 C22 C23 C24 0.0(7) . . . . ?
F23 C23 C24 F24 1.7(7) . . . . ?
C22 C23 C24 F24 -177.9(4) . . . . ?
F23 C23 C24 C25 -179.7(4) . . . . ?
C22 C23 C24 C25 0.7(7) . . . . ?
F24 C24 C25 F25 -1.1(6) . . . . ?
C23 C24 C25 F25 -179.8(4) . . . . ?
F24 C24 C25 C26 178.9(4) . . . . ?
C23 C24 C25 C26 0.3(7) . . . . ?
F25 C25 C26 F26 -3.1(6) . . . . ?
C24 C25 C26 F26 176.8(4) . . . . ?
F25 C25 C26 C21 178.0(4) . . . . ?
C24 C25 C26 C21 -2.1(6) . . . . ?
C22 C21 C26 F26 -176.2(4) . . . . ?
P1 C21 C26 F26 6.5(5) . . . . ?
C22 C21 C26 C25 2.6(6) . . . . ?
P1 C21 C26 C25 -174.7(3) . . . . ?
N1 B1 C31 C36 14.8(5) . . . . ?
C41 B1 C31 C36 136.4(4) . . . . ?
C1 B1 C31 C36 -97.9(4) . . . . ?
N1 B1 C31 C32 -172.5(3) . . . . ?
C41 B1 C31 C32 -50.9(5) . . . . ?
C1 B1 C31 C32 74.8(4) . . . . ?
C36 C31 C32 F32 -179.9(3) . . . . ?
B1 C31 C32 F32 6.5(5) . . . . ?
C36 C31 C32 C33 -0.2(6) . . . . ?
B1 C31 C32 C33 -173.8(4) . . . . ?
F32 C32 C33 F33 1.5(5) . . . . ?
C31 C32 C33 F33 -178.3(4) . . . . ?
F32 C32 C33 C34 -178.8(4) . . . . ?
C31 C32 C33 C34 1.4(6) . . . . ?
F33 C33 C34 F34 -1.5(6) . . . . ?
C32 C33 C34 F34 178.8(4) . . . . ?
F33 C33 C34 C35 178.7(4) . . . . ?
C32 C33 C34 C35 -1.0(6) . . . . ?
F34 C34 C35 F35 0.0(6) . . . . ?
C33 C34 C35 F35 179.8(4) . . . . ?
F34 C34 C35 C36 179.6(4) . . . . ?
C33 C34 C35 C36 -0.6(6) . . . . ?
F35 C35 C36 F36 1.1(6) . . . . ?
C34 C35 C36 F36 -178.6(4) . . . . ?
F35 C35 C36 C31 -178.4(4) . . . . ?
C34 C35 C36 C31 2.0(6) . . . . ?
C32 C31 C36 F36 179.0(3) . . . . ?
B1 C31 C36 F36 -7.8(6) . . . . ?
C32 C31 C36 C35 -1.6(6) . . . . ?
B1 C31 C36 C35 171.7(4) . . . . ?
N1 B1 C41 C46 -64.0(4) . . . . ?
C31 B1 C41 C46 170.9(3) . . . . ?
C1 B1 C41 C46 48.6(5) . . . . ?
N1 B1 C41 C42 108.4(4) . . . . ?
C31 B1 C41 C42 -16.8(5) . . . . ?
C1 B1 C41 C42 -139.0(4) . . . . ?
C46 C41 C42 F42 175.0(3) . . . . ?
B1 C41 C42 F42 2.0(6) . . . . ?
C46 C41 C42 C43 -2.5(6) . . . . ?
B1 C41 C42 C43 -175.6(4) . . . . ?
F42 C42 C43 F43 2.6(6) . . . . ?
C41 C42 C43 F43 -179.8(4) . . . . ?
F42 C42 C43 C44 -175.8(4) . . . . ?
C41 C42 C43 C44 1.9(7) . . . . ?
F43 C43 C44 F44 0.9(8) . . . . ?
C42 C43 C44 F44 179.2(4) . . . . ?
F43 C43 C44 C45 -178.7(5) . . . . ?
C42 C43 C44 C45 -0.4(8) . . . . ?
F44 C44 C45 F45 -0.8(8) . . . . ?
C43 C44 C45 F45 178.8(5) . . . . ?
F44 C44 C45 C46 -179.8(4) . . . . ?
C43 C44 C45 C46 -0.2(8) . . . . ?
F45 C45 C46 F46 -1.6(6) . . . . ?
C44 C45 C46 F46 177.4(4) . . . . ?
F45 C45 C46 C41 -179.7(4) . . . . ?
C44 C45 C46 C41 -0.6(7) . . . . ?
C42 C41 C46 F46 -176.1(3) . . . . ?
B1 C41 C46 F46 -2.7(6) . . . . ?
C42 C41 C46 C45 1.9(6) . . . . ?
B1 C41 C46 C45 175.2(4) . . . . ?
